data_7223380
loop_
_publ_author_name
'Suslov, Dmitry'
'Bykov, Mikhail'
'Abramov, Pavel A.'
'Pahomova, Marina'
'Ushakov, Igor'
'Voronov, Vladimir'
'Tkach, Vitaly'

_publ_section_title
;
 Pd(acac)(MeCN)2]BF4: air-tolerant, activator-free catalyst for alkenes
 dimerization and polymerization
;
_journal_name_full 'RSC Adv.'
_journal_paper_doi 10.1039/C5RA24591E
_journal_year 2015
_chemical_formula_sum 'C9 H13 B F4 N2 O2 Pd'
_chemical_formula_weight 374.42
_chemical_name_systematic
;
 ?
;
_space_group_crystal_system monoclinic
_space_group_IT_number 12
_space_group_name_Hall '-C 2y'
_space_group_name_H-M_alt 'C 1 2/m 1'
_symmetry_space_group_name_Hall '-C 2y'
_symmetry_space_group_name_H-M 'C 1 2/m 1'
_atom_sites_solution_hydrogens difmap
_audit_creation_date
;
'Wed Jul 22 09:39:12 2015'
;
_audit_creation_method
;
'CrysAlisPro, Agilent Technologies,
Version 1.171.37.35 
(release 13-08-2014 CrysAlis171 .NET)
(compiled Aug 13 2014,18:06:01)'
;
_audit_update_record
;
2015-07-24 deposited with the CCDC.
2015-11-27 downloaded from the CCDC.
;
_cell_angle_alpha 90.0
_cell_angle_beta 106.995(3)
_cell_angle_gamma 90.0
_cell_formula_units_Z 4
_cell_length_a 14.4049(4)
_cell_length_b 6.40080(18)
_cell_length_c 14.9520(5)
_cell_measurement_reflns_used 1828
_cell_measurement_temperature 130.00(10)
_cell_measurement_theta_max 30.4570
_cell_measurement_theta_min 3.6150
_cell_volume 1318.41(7)
_computing_cell_refinement
;
'CrysAlisPro, Agilent Technologies,
Version 1.171.37.35 (release 13-08-2014
CrysAlis171 .NET)
(compiled Aug 13 2014,18:06:01)'
;
_computing_data_collection
;
'CrysAlisPro, Agilent Technologies,
Version 1.171.37.35 (release 13-08-2014
CrysAlis171 .NET)
(compiled Aug 13 2014,18:06:01)'
;
_computing_data_reduction
;
'CrysAlisPro, Agilent Technologies,
Version 1.171.37.35 (release 13-08-2014
CrysAlis171 .NET)
(compiled Aug 13 2014,18:06:01)'
;
_computing_molecular_graphics SHELXLE
_computing_structure_solution 'SHELXL-2013 (Sheldrick, 2013)'
_diffrn_ambient_environment N~2~
_diffrn_ambient_temperature 130.00(10)
_diffrn_detector 'CCD plate'
_diffrn_detector_area_resol_mean 10.6168
_diffrn_detector_type AtlasS2
_diffrn_measured_fraction_theta_full 0.997
_diffrn_measured_fraction_theta_max 0.876
_diffrn_measurement_details
;
  1 omega  -98.00  -34.00   0.5000   70.0000
omega____ theta____ kappa____ phi______ frames
    -      -15.8209  178.0000 -180.0000 128

  2 omega  -16.00   22.00   0.5000   70.0000
omega____ theta____ kappa____ phi______ frames
    -      -15.8209  -99.0000   30.0000 76

  3 omega  -60.00   47.00   0.5000   70.0000
omega____ theta____ kappa____ phi______ frames
    -       16.2897  -77.0000 -180.0000 214
;
_diffrn_measurement_device 'four-circle diffractometer'
_diffrn_measurement_device_type 'New Xcalibur, AtlasS2'
_diffrn_orient_matrix_UB_11 0.0056586000
_diffrn_orient_matrix_UB_12 0.0072881000
_diffrn_orient_matrix_UB_13 -0.0454701000
_diffrn_orient_matrix_UB_21 0.0445850000
_diffrn_orient_matrix_UB_22 -0.0549536000
_diffrn_orient_matrix_UB_23 0.0155192000
_diffrn_orient_matrix_UB_31 -0.0251346000
_diffrn_orient_matrix_UB_32 -0.0958971000
_diffrn_orient_matrix_UB_33 -0.0123832000
_diffrn_radiation_monochromator graphite
_diffrn_radiation_probe x-ray
_diffrn_radiation_type 'Mo K\a'
_diffrn_radiation_wavelength 0.71073
_diffrn_reflns_av_R_equivalents 0.0280
_diffrn_reflns_av_sigmaI/netI 0.0373
_diffrn_reflns_laue_measured_fraction_full 0.997
_diffrn_reflns_laue_measured_fraction_max 0.876
_diffrn_reflns_limit_h_max 20
_diffrn_reflns_limit_h_min -18
_diffrn_reflns_limit_k_max 8
_diffrn_reflns_limit_k_min -8
_diffrn_reflns_limit_l_max 19
_diffrn_reflns_limit_l_min -21
_diffrn_reflns_number 3936
_diffrn_reflns_point_group_measured_fraction_full 0.997
_diffrn_reflns_point_group_measured_fraction_max 0.876
_diffrn_reflns_theta_full 28.2205
_diffrn_reflns_theta_max 30.9098
_diffrn_reflns_theta_min 3.4557
_diffrn_source 'Enhance (Mo) X-ray Source'
_exptl_absorpt_coefficient_mu 1.453
_exptl_absorpt_correction_T_max 1.00000
_exptl_absorpt_correction_T_min 0.77739
_exptl_absorpt_correction_type multi-scan
_exptl_absorpt_process_details
;
CrysAlisPro, Agilent Technologies,
Version 1.171.37.35 (release 13-08-2014 CrysAlis171 .NET)
(compiled Aug 13 2014,18:06:01)
Empirical absorption correction using spherical harmonics,
 implemented in SCALE3 ABSPACK scaling algorithm.
;
_exptl_crystal_colour yellow
_exptl_crystal_density_diffrn 1.886
_exptl_crystal_description plate
_exptl_crystal_F_000 736
_exptl_crystal_recrystallization_method 'Re-crystallisation from solvent: CH3CN/Et2O'
_exptl_crystal_size_max 0.120
_exptl_crystal_size_mid 0.040
_exptl_crystal_size_min 0.020
_refine_diff_density_max 1.970
_refine_diff_density_min -1.378
_refine_diff_density_rms 0.155
_refine_ls_extinction_method none
_refine_ls_goodness_of_fit_ref 1.068
_refine_ls_hydrogen_treatment refxyz
_refine_ls_matrix_type full
_refine_ls_number_parameters 124
_refine_ls_number_reflns 1982
_refine_ls_number_restraints 0
_refine_ls_restrained_S_all 1.068
_refine_ls_R_factor_all 0.0429
_refine_ls_R_factor_gt 0.0382
_refine_ls_shift/su_max 0.001
_refine_ls_shift/su_mean 0.000
_refine_ls_structure_factor_coef Fsqd
_refine_ls_weighting_details 'w=1/[\s^2^(Fo^2^)+(0.0612P)^2^] where P=(Fo^2^+2Fc^2^)/3'
_refine_ls_weighting_scheme calc
_refine_ls_wR_factor_gt 0.0962
_refine_ls_wR_factor_ref 0.0991
_reflns_number_gt 1795
_reflns_number_total 1982
_cod_data_source_file c5ra24591e2.cif
_cod_data_source_block 1
_cod_original_cell_volume 1318.42(7)
_cod_database_code 7223380
_shelx_space_group_comment
;
The symmetry employed for this shelxl refinement is uniquely defined
by the following loop, which should always be used as a source of
symmetry information in preference to the above space-group names.
They are only intended as comments.
;
_cell_oxdiff_length_a 14.4019(5)
_cell_oxdiff_length_b 6.4035(2)
_cell_oxdiff_length_c 14.9470(6)
_cell_oxdiff_angle_alpha 90.031(3)
_cell_oxdiff_angle_beta 106.974(3)
_cell_oxdiff_angle_gamma 90.005(3)
_cell_oxdiff_volume 1318.42(9)
_cell_oxdiff_measurement_reflns_used 1828
_shelxl_version_number 2013-4

loop_
_space_group_symop_operation_xyz
'x, y, z'
'-x, y, -z'
'x+1/2, y+1/2, z'
'-x+1/2, y+1/2, -z'
'-x, -y, -z'
'x, -y, z'
'-x+1/2, -y+1/2, -z'
'x+1/2, -y+1/2, z'

loop_
_atom_site_label
_atom_site_type_symbol
_atom_site_fract_x
_atom_site_fract_y
_atom_site_fract_z
_atom_site_U_iso_or_equiv
_atom_site_adp_type
_atom_site_occupancy
_atom_site_site_symmetry_order
_atom_site_calc_flag
_atom_site_refinement_flags_posn
_atom_site_refinement_flags_adp
_atom_site_refinement_flags_occupancy
C1 C 0.3898(3) 0.5000 0.3865(3) 0.0217(9) Uani 1 2 d S T P
C2 C 0.3195(3) 0.5000 0.4440(3) 0.0152(7) Uani 1 2 d S T P
C3 C 0.2205(3) 0.5000 0.3984(3) 0.0152(7) Uani 1 2 d S T P
H2 H 0.209(3) 0.5000 0.352(3) 0.018 Uiso 1 2 d S U P
C4 C 0.1462(3) 0.5000 0.4408(3) 0.0145(7) Uani 1 2 d S T P
C5 C 0.0430(3) 0.5000 0.3800(3) 0.0219(9) Uani 1 2 d S T P
C6 C 0.1758(4) 0.5000 0.8805(4) 0.0310(11) Uani 1 2 d S T P
H5 H 0.104(4) 0.5000 0.873(4) 0.037 Uiso 1 2 d S U P
H6 H 0.214(3) 0.619(6) 0.923(3) 0.037 Uiso 1 1 d . U .
C7 C 0.1996(3) 0.5000 0.7926(3) 0.0216(8) Uani 1 2 d S T P
C8 C 0.5426(3) 0.5000 0.8874(3) 0.0270(10) Uani 1 2 d S T P
H7 H 0.533(2) 0.632(6) 0.932(2) 0.032 Uiso 1 1 d . U .
H8 H 0.621(4) 0.5000 0.892(4) 0.032 Uiso 1 2 d S U P
C9 C 0.4678(3) 0.5000 0.7972(3) 0.0202(8) Uani 1 2 d S T P
N1 N 0.2184(3) 0.5000 0.7242(3) 0.0219(7) Uani 1 2 d S T P
N2 N 0.4091(3) 0.5000 0.7277(3) 0.0210(7) Uani 1 2 d S T P
O1 O 0.3602(2) 0.5000 0.5331(2) 0.0168(6) Uani 1 2 d S T P
O2 O 0.1571(2) 0.5000 0.5293(2) 0.0172(6) Uani 1 2 d S T P
Pd1 Pd 0.28486(2) 0.5000 0.62362(2) 0.01562(12) Uani 1 2 d S T P
B1 B 0.3565(4) 0.0000 0.8856(3) 0.0202(9) Uani 1 2 d S T P
F1 F 0.2611(2) 0.0000 0.8303(2) 0.0353(7) Uani 1 2 d S T P
F2 F 0.4191(2) 0.0000 0.8306(2) 0.0356(7) Uani 1 2 d S T P
F3 F 0.37250(16) -0.1780(3) 0.94138(15) 0.0390(5) Uani 1 1 d . . .

loop_
_atom_site_aniso_label
_atom_site_aniso_U_11
_atom_site_aniso_U_22
_atom_site_aniso_U_33
_atom_site_aniso_U_23
_atom_site_aniso_U_13
_atom_site_aniso_U_12
C1 0.0151(18) 0.031(2) 0.023(2) 0.000 0.0107(15) 0.000
C2 0.0152(17) 0.0115(16) 0.0199(18) 0.000 0.0069(14) 0.000
C3 0.0124(17) 0.0181(18) 0.0165(16) 0.000 0.0065(14) 0.000
C4 0.0143(17) 0.0099(15) 0.0204(18) 0.000 0.0071(14) 0.000
C5 0.0124(18) 0.031(2) 0.022(2) 0.000 0.0045(15) 0.000
C6 0.034(3) 0.038(3) 0.026(2) 0.000 0.016(2) 0.000
C7 0.020(2) 0.022(2) 0.023(2) 0.000 0.0073(16) 0.000
C8 0.022(2) 0.035(3) 0.020(2) 0.000 0.0012(17) 0.000
C9 0.019(2) 0.0217(19) 0.0214(19) 0.000 0.0086(16) 0.000
N1 0.0228(18) 0.0253(18) 0.0192(16) 0.000 0.0087(14) 0.000
N2 0.0225(18) 0.0203(17) 0.0211(17) 0.000 0.0075(14) 0.000
O1 0.0142(13) 0.0204(14) 0.0175(13) 0.000 0.0073(11) 0.000
O2 0.0138(13) 0.0200(14) 0.0194(14) 0.000 0.0072(11) 0.000
Pd1 0.01522(17) 0.01749(18) 0.01505(17) 0.000 0.00581(12) 0.000
B1 0.021(2) 0.022(2) 0.018(2) 0.000 0.0067(17) 0.000
F1 0.0228(14) 0.0481(18) 0.0317(15) 0.000 0.0028(12) 0.000
F2 0.0316(16) 0.0518(18) 0.0294(15) 0.000 0.0182(12) 0.000
F3 0.0448(13) 0.0394(12) 0.0342(11) 0.0149(9) 0.0140(10) 0.0071(10)

loop_
_atom_type_symbol
_atom_type_description
_atom_type_scat_dispersion_real
_atom_type_scat_dispersion_imag
_atom_type_scat_source
C C 0.0033 0.0016 'International Tables Vol C Tables 4.2.6.8 and 6.1.1.4'
H H 0.0000 0.0000 'International Tables Vol C Tables 4.2.6.8 and 6.1.1.4'
N N 0.0061 0.0033 'International Tables Vol C Tables 4.2.6.8 and 6.1.1.4'
O O 0.0106 0.0060 'International Tables Vol C Tables 4.2.6.8 and 6.1.1.4'
Pd Pd -0.9988 1.0072 'International Tables Vol C Tables 4.2.6.8 and 6.1.1.4'
B B 0.0013 0.0007 'International Tables Vol C Tables 4.2.6.8 and 6.1.1.4'
F F 0.0171 0.0103 'International Tables Vol C Tables 4.2.6.8 and 6.1.1.4'

loop_
_geom_angle_atom_site_label_1
_geom_angle_atom_site_label_2
_geom_angle_atom_site_label_3
_geom_angle
_geom_angle_site_symmetry_1
_geom_angle_site_symmetry_3
O1 C2 C3 126.7(4) . .
O1 C2 C1 114.3(3) . .
C3 C2 C1 119.0(4) . .
C2 C3 C4 126.3(4) . .
C2 C3 H2 115(4) . .
C4 C3 H2 119(4) . .
O2 C4 C3 126.1(4) . .
O2 C4 C5 115.1(3) . .
C3 C4 C5 118.8(4) . .
C7 C6 H5 114(3) . .
C7 C6 H6 110(2) . .
H5 C6 H6 114(3) . .
N1 C7 C6 179.8(5) . .
C9 C8 H7 111.6(18) . .
C9 C8 H8 121(3) . .
H7 C8 H8 105(2) . .
N2 C9 C8 179.3(5) . .
C7 N1 Pd1 166.1(4) . .
C9 N2 Pd1 166.7(4) . .
C2 O1 Pd1 122.4(3) . .
C4 O2 Pd1 123.0(3) . .
O2 Pd1 O1 95.49(12) . .
O2 Pd1 N2 175.24(12) . .
O1 Pd1 N2 89.27(13) . .
O2 Pd1 N1 89.20(13) . .
O1 Pd1 N1 175.30(12) . .
N2 Pd1 N1 86.04(15) . .
F1 B1 F2 110.5(4) . .
F1 B1 F3 108.7(3) . 6
F2 B1 F3 109.4(3) . 6
F1 B1 F3 108.7(3) . .
F2 B1 F3 109.4(3) . .
F3 B1 F3 110.0(4) 6 .

loop_
_geom_bond_atom_site_label_1
_geom_bond_atom_site_label_2
_geom_bond_distance
_geom_bond_site_symmetry_2
C1 C2 1.508(5) .
C2 O1 1.290(5) .
C2 C3 1.389(5) .
C3 C4 1.393(5) .
C3 H2 0.67(5) .
C4 O2 1.287(5) .
C4 C5 1.499(5) .
C6 C7 1.452(6) .
C6 H5 1.00(6) .
C6 H6 1.04(4) .
C7 N1 1.131(6) .
C8 C9 1.459(6) .
C8 H7 1.11(4) .
C8 H8 1.12(6) .
C9 N2 1.132(5) .
N1 Pd1 2.006(4) .
N2 Pd1 2.000(4) .
O1 Pd1 1.966(3) .
O2 Pd1 1.965(3) .
B1 F1 1.381(5) .
B1 F2 1.387(5) .
B1 F3 1.391(3) 6
B1 F3 1.391(3) .
